data_4083478
loop_
_publ_author_name
'Zhao, Shu-Bin'
'Wang, Rui-Yao'
'Wang, Suning'

_publ_section_title
;
 Reactivity of SiMe3- and SnR3-Functionalized Bis(7-azaindol-1-yl)methane
 with [PtR2(\m-SMe2)]n(R = Me, Ph) and the Resulting Pt(II) and Pt(IV)
 Complexes
;
_journal_issue 8
_journal_name_full Organometallics
_journal_page_first 2572
_journal_paper_doi 10.1021/om900022n
_journal_volume 28
_journal_year 2009
_chemical_formula_sum 'C19 H22 Cl2 I3 N4 Pt Si'
_chemical_formula_weight 981.19
_chemical_name_systematic
; 
 ? 
;
_space_group_IT_number 14
_symmetry_cell_setting monoclinic
_symmetry_space_group_name_Hall '-P 2ybc'
_symmetry_space_group_name_H-M 'P 1 21/c 1'
_atom_sites_solution_hydrogens geom
_atom_sites_solution_primary direct
_atom_sites_solution_secondary difmap
_audit_creation_method SHELXL-97
_cell_angle_alpha 90.00
_cell_angle_beta 94.8450(10)
_cell_angle_gamma 90.00
_cell_formula_units_Z 4
_cell_length_a 10.8524(7)
_cell_length_b 11.0891(8)
_cell_length_c 23.4396(16)
_cell_measurement_temperature 296(2)
_cell_volume 2810.7(3)
_computing_structure_refinement 'SHELXL-97 (Sheldrick, 1997)'
_computing_structure_solution 'SHELXS-97 (Sheldrick, 1990)'
_diffrn_ambient_temperature 296(2)
_diffrn_measured_fraction_theta_full 0.994
_diffrn_measured_fraction_theta_max 0.994
_diffrn_radiation_monochromator graphite
_diffrn_radiation_source 'fine-focus sealed tube'
_diffrn_radiation_type MoK\a
_diffrn_radiation_wavelength 0.71073
_diffrn_reflns_av_R_equivalents 0.0426
_diffrn_reflns_av_sigmaI/netI 0.0332
_diffrn_reflns_limit_h_max 13
_diffrn_reflns_limit_h_min -13
_diffrn_reflns_limit_k_max 14
_diffrn_reflns_limit_k_min -14
_diffrn_reflns_limit_l_max 30
_diffrn_reflns_limit_l_min -29
_diffrn_reflns_number 30766
_diffrn_reflns_theta_full 27.16
_diffrn_reflns_theta_max 27.16
_diffrn_reflns_theta_min 1.74
_exptl_absorpt_coefficient_mu 8.534
_exptl_absorpt_correction_T_max 0.2801
_exptl_absorpt_correction_T_min 0.1839
_exptl_absorpt_correction_type multi-scan
_exptl_crystal_density_diffrn 2.319
_exptl_crystal_density_method 'not measured'
_exptl_crystal_F_000 1796
_exptl_crystal_size_max 0.30
_exptl_crystal_size_mid 0.20
_exptl_crystal_size_min 0.20
_refine_diff_density_max 1.438
_refine_diff_density_min -1.188
_refine_diff_density_rms 0.127
_refine_ls_extinction_method none
_refine_ls_goodness_of_fit_ref 1.036
_refine_ls_hydrogen_treatment mixed
_refine_ls_matrix_type full
_refine_ls_number_parameters 274
_refine_ls_number_reflns 6187
_refine_ls_number_restraints 0
_refine_ls_restrained_S_all 1.036
_refine_ls_R_factor_all 0.0461
_refine_ls_R_factor_gt 0.0312
_refine_ls_shift/su_max 0.002
_refine_ls_shift/su_mean 0.000
_refine_ls_structure_factor_coef Fsqd
_refine_ls_weighting_details 'calc w=1/[\s^2^(Fo^2^)+(0.0300P)^2^+5.5000P] where P=(Fo^2^+2Fc^2^)/3'
_refine_ls_weighting_scheme calc
_refine_ls_wR_factor_gt 0.0678
_refine_ls_wR_factor_ref 0.0733
_reflns_number_gt 4925
_reflns_number_total 6187
_reflns_threshold_expression >2sigma(I)
_cod_data_source_file 9I2.cif
_cod_data_source_block zs171a
_cod_depositor_comments
;
The following automatic conversions were performed:

'_exptl_absorpt_correction_type' value 'Multi-scan' changed to
'multi-scan' according to
/usr/data/users/saulius/automatic-downloads/retrospective/ACS/lib/dictionaries/cif_core.dic
dictionary named 'cif_core.dic' version 2.4.2 from 2011-04-26.

Automatic conversion script
Id: cif_fix_values 2281 2013-09-26 08:29:07Z andrius 
;
_cod_original_sg_symbol_H-M P2(1)/c
_cod_database_code 4083478

loop_
_symmetry_equiv_pos_as_xyz
'x, y, z'
'-x, y+1/2, -z+1/2'
'-x, -y, -z'
'x, -y-1/2, z-1/2'

loop_
_atom_site_label
_atom_site_type_symbol
_atom_site_fract_x
_atom_site_fract_y
_atom_site_fract_z
_atom_site_U_iso_or_equiv
_atom_site_adp_type
_atom_site_occupancy
_atom_site_symmetry_multiplicity
_atom_site_calc_flag
_atom_site_refinement_flags
Pt1 Pt 0.37906(2) 0.863443(18) 0.066105(9) 0.03404(7) Uani 1 1 d .
I1 I 0.14905(4) 0.90861(4) 0.034758(19) 0.05301(12) Uani 1 1 d .
I2 I 0.40571(5) 1.06725(4) 0.11917(2) 0.05976(13) Uani 1 1 d .
I3 I 0.02817(4) 0.61829(4) 0.01164(2) 0.06482(14) Uani 1 1 d .
Si1 Si 0.29080(17) 0.63890(16) 0.21857(7) 0.0487(4) Uani 1 1 d .
N1 N 0.3641(4) 0.7022(4) 0.02318(18) 0.0371(10) Uani 1 1 d .
N2 N 0.3620(4) 0.5709(4) 0.1065(2) 0.0397(11) Uani 1 1 d .
N3 N 0.5182(4) 0.6763(4) 0.16585(19) 0.0407(11) Uani 1 1 d .
N4 N 0.5602(4) 0.8232(4) 0.09202(19) 0.0373(10) Uani 1 1 d .
C1 C 0.3545(6) 0.7019(6) -0.0350(2) 0.0507(15) Uani 1 1 d .
H1A H 0.3592 0.7746 -0.0545 0.061 Uiso 1 1 calc R
C2 C 0.3377(7) 0.5950(8) -0.0663(3) 0.064(2) Uani 1 1 d .
H2A H 0.3335 0.5982 -0.1061 0.077 Uiso 1 1 calc R
C3 C 0.3273(6) 0.4880(7) -0.0405(3) 0.0586(18) Uani 1 1 d .
H3A H 0.3138 0.4178 -0.0617 0.070 Uiso 1 1 calc R
C4 C 0.3374(5) 0.4852(5) 0.0185(3) 0.0488(15) Uani 1 1 d .
C5 C 0.3328(7) 0.3935(6) 0.0603(3) 0.0614(18) Uani 1 1 d .
H5A H 0.3210 0.3116 0.0532 0.074 Uiso 1 1 calc R
C6 C 0.3484(6) 0.4461(5) 0.1121(3) 0.0542(16) Uani 1 1 d .
H6A H 0.3499 0.4053 0.1468 0.065 Uiso 1 1 calc R
C7 C 0.3567(5) 0.5944(5) 0.0490(2) 0.0361(12) Uani 1 1 d .
C8 C 0.3861(5) 0.6557(5) 0.1533(2) 0.0374(12) Uani 1 1 d .
H8A H 0.3567 0.7324 0.1364 0.045 Uiso 1 1 calc R
C9 C 0.5960(6) 0.6116(6) 0.2046(3) 0.0572(17) Uani 1 1 d .
H9A H 0.5687 0.5564 0.2307 0.069 Uiso 1 1 calc R
C10 C 0.7150(7) 0.6383(6) 0.2000(3) 0.0616(18) Uani 1 1 d .
H10A H 0.7828 0.6063 0.2218 0.074 Uiso 1 1 calc R
C11 C 0.7182(5) 0.7248(5) 0.1555(2) 0.0437(14) Uani 1 1 d .
C12 C 0.8106(6) 0.7831(6) 0.1298(3) 0.0537(16) Uani 1 1 d .
H12A H 0.8934 0.7721 0.1425 0.064 Uiso 1 1 calc R
C13 C 0.7759(6) 0.8589(6) 0.0844(3) 0.0583(17) Uani 1 1 d .
H13A H 0.8362 0.8971 0.0651 0.070 Uiso 1 1 calc R
C14 C 0.6528(6) 0.8783(5) 0.0676(3) 0.0477(14) Uani 1 1 d .
H14A H 0.6327 0.9321 0.0378 0.057 Uiso 1 1 calc R
C15 C 0.5945(5) 0.7461(5) 0.1351(2) 0.0344(12) Uani 1 1 d .
C16 C 0.1309(7) 0.6573(8) 0.1861(3) 0.077(2) Uani 1 1 d .
H16A H 0.0752 0.6607 0.2158 0.116 Uiso 1 1 calc R
H16B H 0.1096 0.5901 0.1614 0.116 Uiso 1 1 calc R
H16C H 0.1248 0.7306 0.1643 0.116 Uiso 1 1 calc R
C17 C 0.3403(8) 0.7689(7) 0.2650(3) 0.079(2) Uani 1 1 d .
H17A H 0.2982 0.7662 0.2994 0.118 Uiso 1 1 calc R
H17B H 0.3204 0.8428 0.2450 0.118 Uiso 1 1 calc R
H17C H 0.4280 0.7648 0.2746 0.118 Uiso 1 1 calc R
C18 C 0.3080(7) 0.4949(7) 0.2594(3) 0.072(2) Uani 1 1 d .
H18A H 0.2650 0.5009 0.2935 0.108 Uiso 1 1 calc R
H18B H 0.3940 0.4797 0.2698 0.108 Uiso 1 1 calc R
H18C H 0.2737 0.4299 0.2361 0.108 Uiso 1 1 calc R
C19 C 0.0395(14) 0.1780(13) 0.1347(5) 0.152(5) Uani 1 1 d .
H19A H 0.1225 0.1694 0.1228 0.182 Uiso 1 1 calc R
H19B H -0.0174 0.1825 0.1005 0.182 Uiso 1 1 calc R
Cl1 Cl 0.0043(6) 0.0547(5) 0.1742(2) 0.255(3) Uani 1 1 d .
Cl2 Cl 0.0303(6) 0.3071(5) 0.1729(2) 0.221(2) Uani 1 1 d .

loop_
_atom_site_aniso_label
_atom_site_aniso_U_11
_atom_site_aniso_U_22
_atom_site_aniso_U_33
_atom_site_aniso_U_23
_atom_site_aniso_U_13
_atom_site_aniso_U_12
Pt1 0.03608(12) 0.02995(11) 0.03518(11) 0.00497(8) -0.00234(8) -0.00031(9)
I1 0.0406(2) 0.0480(2) 0.0680(3) 0.00482(19) -0.00972(19) 0.00622(18)
I2 0.0695(3) 0.0350(2) 0.0715(3) -0.00799(19) -0.0129(2) 0.00272(19)
I3 0.0469(3) 0.0710(3) 0.0752(3) -0.0154(2) -0.0028(2) 0.0032(2)
Si1 0.0503(10) 0.0568(11) 0.0392(9) 0.0103(8) 0.0037(8) -0.0037(8)
N1 0.036(3) 0.042(3) 0.032(2) 0.000(2) 0.0002(19) 0.002(2)
N2 0.043(3) 0.030(2) 0.045(3) 0.000(2) 0.001(2) 0.000(2)
N3 0.038(3) 0.042(3) 0.040(3) 0.006(2) -0.008(2) -0.001(2)
N4 0.039(3) 0.033(2) 0.040(3) -0.0050(19) 0.003(2) -0.004(2)
C1 0.054(4) 0.064(4) 0.034(3) 0.000(3) 0.002(3) -0.003(3)
C2 0.061(5) 0.093(6) 0.038(4) -0.024(4) 0.003(3) -0.001(4)
C3 0.054(4) 0.059(4) 0.061(4) -0.027(4) 0.001(3) -0.002(3)
C4 0.040(3) 0.040(3) 0.066(4) -0.016(3) 0.006(3) 0.000(3)
C5 0.059(4) 0.038(3) 0.086(5) -0.011(3) -0.001(4) 0.002(3)
C6 0.056(4) 0.040(3) 0.067(4) 0.010(3) 0.000(3) -0.004(3)
C7 0.028(3) 0.037(3) 0.043(3) -0.003(2) 0.002(2) -0.003(2)
C8 0.036(3) 0.036(3) 0.039(3) 0.008(2) -0.004(2) 0.000(2)
C9 0.051(4) 0.058(4) 0.059(4) 0.022(3) -0.014(3) 0.005(3)
C10 0.056(4) 0.061(4) 0.064(4) 0.003(3) -0.021(3) 0.012(3)
C11 0.037(3) 0.045(3) 0.048(3) -0.006(3) -0.004(3) 0.005(3)
C12 0.032(3) 0.059(4) 0.068(4) -0.010(3) -0.005(3) 0.001(3)
C13 0.040(4) 0.062(4) 0.075(5) 0.000(4) 0.012(3) -0.008(3)
C14 0.042(4) 0.050(4) 0.052(4) 0.004(3) 0.008(3) -0.004(3)
C15 0.037(3) 0.030(3) 0.035(3) -0.004(2) -0.002(2) 0.000(2)
C16 0.052(5) 0.117(7) 0.063(5) 0.020(4) 0.012(4) 0.002(4)
C17 0.106(7) 0.077(5) 0.055(4) -0.010(4) 0.013(4) -0.007(5)
C18 0.083(6) 0.079(5) 0.054(4) 0.030(4) -0.001(4) -0.014(4)
C19 0.203(15) 0.175(13) 0.080(7) -0.014(8) 0.030(8) -0.053(11)
Cl1 0.322(7) 0.260(6) 0.208(4) -0.140(4) 0.166(5) -0.180(5)
Cl2 0.292(7) 0.188(4) 0.193(4) -0.030(4) 0.077(4) -0.068(4)

loop_
_atom_type_symbol
_atom_type_description
_atom_type_scat_dispersion_real
_atom_type_scat_dispersion_imag
_atom_type_scat_source
C C 0.0033 0.0016 'International Tables Vol C Tables 4.2.6.8 and 6.1.1.4'
H H 0.0000 0.0000 'International Tables Vol C Tables 4.2.6.8 and 6.1.1.4'
N N 0.0061 0.0033 'International Tables Vol C Tables 4.2.6.8 and 6.1.1.4'
Pt Pt -1.7033 8.3905 'International Tables Vol C Tables 4.2.6.8 and 6.1.1.4'
Si Si 0.0817 0.0704 'International Tables Vol C Tables 4.2.6.8 and 6.1.1.4'
I I -0.4742 1.8119 'International Tables Vol C Tables 4.2.6.8 and 6.1.1.4'
Cl Cl 0.1484 0.1585 'International Tables Vol C Tables 4.2.6.8 and 6.1.1.4'

loop_
_geom_angle_atom_site_label_1
_geom_angle_atom_site_label_2
_geom_angle_atom_site_label_3
_geom_angle
N1 Pt1 N4 89.40(17)
N1 Pt1 I2 177.99(13)
N4 Pt1 I2 88.99(12)
N1 Pt1 I1 89.72(12)
N4 Pt1 I1 178.40(13)
I2 Pt1 I1 91.914(16)
C16 Si1 C17 111.8(4)
C16 Si1 C18 110.9(4)
C17 Si1 C18 110.6(4)
C16 Si1 C8 102.2(3)
C17 Si1 C8 104.0(3)
C18 Si1 C8 117.0(3)
C7 N1 C1 116.5(5)
C7 N1 Pt1 124.0(3)
C1 N1 Pt1 119.4(4)
C7 N2 C6 106.6(5)
C7 N2 C8 127.6(4)
C6 N2 C8 125.7(5)
C15 N3 C9 105.9(5)
C15 N3 C8 127.2(4)
C9 N3 C8 125.8(5)
C14 N4 C15 115.9(5)
C14 N4 Pt1 120.3(4)
C15 N4 Pt1 123.7(4)
N1 C1 C2 121.6(6)
C3 C2 C1 121.7(6)
C2 C3 C4 118.1(6)
C3 C4 C7 118.9(6)
C3 C4 C5 134.9(6)
C7 C4 C5 106.2(6)
C6 C5 C4 107.7(6)
C5 C6 N2 110.5(6)
N1 C7 N2 127.8(5)
N1 C7 C4 123.1(5)
N2 C7 C4 109.0(5)
N2 C8 N3 111.4(5)
N2 C8 Si1 117.6(4)
N3 C8 Si1 116.0(4)
C10 C9 N3 111.8(6)
C9 C10 C11 107.0(6)
C12 C11 C15 118.9(6)
C12 C11 C10 134.7(6)
C15 C11 C10 106.4(5)
C11 C12 C13 117.5(6)
C14 C13 C12 120.7(6)
N4 C14 C13 123.2(6)
N4 C15 N3 127.3(5)
N4 C15 C11 123.7(5)
N3 C15 C11 108.9(5)
Cl2 C19 Cl1 111.2(6)

loop_
_geom_bond_atom_site_label_1
_geom_bond_atom_site_label_2
_geom_bond_distance
_geom_bond_site_symmetry_2
Pt1 N1 2.052(4) .
Pt1 N4 2.057(5) .
Pt1 I2 2.5841(5) .
Pt1 I1 2.5907(5) .
I3 I3 2.7381(10) 3_565
Si1 C16 1.846(7) .
Si1 C17 1.858(7) .
Si1 C18 1.863(7) .
Si1 C8 1.927(6) .
N1 C7 1.344(7) .
N1 C1 1.359(7) .
N2 C7 1.369(7) .
N2 C6 1.398(7) .
N2 C8 1.452(7) .
N3 C15 1.380(7) .
N3 C9 1.387(7) .
N3 C8 1.458(7) .
N4 C14 1.345(7) .
N4 C15 1.350(7) .
C1 C2 1.398(9) .
C2 C3 1.341(10) .
C3 C4 1.378(9) .
C4 C7 1.413(8) .
C4 C5 1.416(9) .
C5 C6 1.344(9) .
C9 C10 1.339(10) .
C10 C11 1.420(9) .
C11 C12 1.374(8) .
C11 C15 1.407(8) .
C12 C13 1.383(9) .
C13 C14 1.378(9) .
C19 Cl2 1.696(13) .
C19 Cl1 1.712(13) .
